data_7208143
loop_
_publ_author_name
'Holliman, Peter J.'
'Mohsen, Moneer'
'Connell, Arthur'
'Davies, Matthew L.'
'Al-Salihi, Kareem'
'Pitak, Mateusz B.'
'Tizzard, Graham J.'
'Coles, Simon J.'
'Harrington, Ross W.'
'Clegg, William'
'Serpa, Carlos'
'Fontes, Oct\'avio H.'
'Charbonneau, Cecile'
'Carnie, Matthew J.'

_publ_section_title
;
 Ultra-fast co-sensitization and tri-sensitization of dye-sensitized solar
 cells with N719, SQ1 and triarylamine dyes
;
_journal_issue 26
_journal_name_full 'Journal of Materials Chemistry'
_journal_page_first 13318
_journal_paper_doi 10.1039/c2jm31314f
_journal_volume 22
_journal_year 2012
_chemical_formula_moiety 'C27 H21 N O'
_chemical_formula_sum 'C27 H21 N O'
_chemical_formula_weight 375.45
_chemical_name_systematic
;
?
;
_space_group_IT_number 2
_symmetry_cell_setting triclinic
_symmetry_space_group_name_Hall '-P 1'
_symmetry_space_group_name_H-M 'P -1'
_atom_sites_solution_hydrogens geom
_atom_sites_solution_primary direct
_atom_sites_solution_secondary difmap
_audit_creation_method SHELXL-97
_cell_angle_alpha 102.487(5)
_cell_angle_beta 96.931(8)
_cell_angle_gamma 101.360(8)
_cell_formula_units_Z 4
_cell_length_a 10.1895(10)
_cell_length_b 11.4764(16)
_cell_length_c 17.763(3)
_cell_measurement_reflns_used 71743
_cell_measurement_temperature 120(2)
_cell_measurement_theta_max 27.48
_cell_measurement_theta_min 2.91
_cell_volume 1959.2(5)
_computing_cell_refinement 'DENZO (Otwinowski & Minor, 1997) & COLLECT (Hooft, R.W.W., 1998)'
_computing_data_collection 'COLLECT (Hooft, R.W.W., 1998)'
_computing_data_reduction 'DENZO (Otwinowski & Minor, 1997) & COLLECT (Hooft, R.W.W., 1998)'
_computing_molecular_graphics 'ORTEP3 for Windows (L. J. Farrugia 1997)'
_computing_publication_material 'WINGX (Farrugia, 1998)'
_computing_structure_refinement 'SHELXL-97 (Sheldrick, 1997)'
_computing_structure_solution 'SHELXS-97 (Sheldrick, 1997)'
_diffrn_ambient_temperature 120(2)
_diffrn_detector_area_resol_mean 9.091
_diffrn_measured_fraction_theta_full 0.977
_diffrn_measured_fraction_theta_max 0.977
_diffrn_measurement_device_type 'Bruker-Nonius CCD camera on \k-goniostat'
_diffrn_measurement_method '\f & \w scans to fill the asymmetric unit'
_diffrn_radiation_monochromator graphite
_diffrn_radiation_source 'Bruker Nonius FR591 Rotating Anode'
_diffrn_radiation_type MoK\a
_diffrn_radiation_wavelength 0.71073
_diffrn_reflns_av_R_equivalents 0.1570
_diffrn_reflns_av_sigmaI/netI 0.1511
_diffrn_reflns_limit_h_max 11
_diffrn_reflns_limit_h_min -12
_diffrn_reflns_limit_k_max 13
_diffrn_reflns_limit_k_min -13
_diffrn_reflns_limit_l_max 21
_diffrn_reflns_limit_l_min -21
_diffrn_reflns_number 30858
_diffrn_reflns_theta_full 25.00
_diffrn_reflns_theta_max 25.00
_diffrn_reflns_theta_min 3.01
_exptl_absorpt_coefficient_mu 0.077
_exptl_absorpt_correction_T_max 0.9962
_exptl_absorpt_correction_T_min 0.9692
_exptl_absorpt_correction_type multi-scan
_exptl_absorpt_process_details 'SADABS 2007/2 (Sheldrick, G.M., 2007)'
_exptl_crystal_colour yellow
_exptl_crystal_density_diffrn 1.273
_exptl_crystal_density_method 'not measured'
_exptl_crystal_description needle
_exptl_crystal_F_000 792
_exptl_crystal_size_max 0.41
_exptl_crystal_size_mid 0.07
_exptl_crystal_size_min 0.05
_refine_diff_density_max 0.257
_refine_diff_density_min -0.278
_refine_diff_density_rms 0.066
_refine_ls_extinction_method none
_refine_ls_goodness_of_fit_ref 1.074
_refine_ls_hydrogen_treatment constr
_refine_ls_matrix_type full
_refine_ls_number_parameters 523
_refine_ls_number_reflns 6734
_refine_ls_number_restraints 0
_refine_ls_restrained_S_all 1.074
_refine_ls_R_factor_all 0.1911
_refine_ls_R_factor_gt 0.1076
_refine_ls_shift/su_max 0.000
_refine_ls_shift/su_mean 0.000
_refine_ls_structure_factor_coef Fsqd
_refine_ls_weighting_details 'calc w=1/[\s^2^(Fo^2^)+(0.0852P)^2^+1.1548P] where P=(Fo^2^+2Fc^2^)/3'
_refine_ls_weighting_scheme calc
_refine_ls_wR_factor_gt 0.2051
_refine_ls_wR_factor_ref 0.2430
_reflns_number_gt 3732
_reflns_number_total 6734
_reflns_threshold_expression >2\s(I)
_cod_data_source_file c2jm31314f.txt
_cod_data_source_block 2009src1319_compound_3
_cod_original_cell_volume 1959.1(4)
_cod_original_sg_symbol_H-M P-1
_cod_database_code 7208143

loop_
_symmetry_equiv_pos_as_xyz
'x, y, z'
'-x, -y, -z'

loop_
_atom_site_label
_atom_site_type_symbol
_atom_site_fract_x
_atom_site_fract_y
_atom_site_fract_z
_atom_site_U_iso_or_equiv
_atom_site_adp_type
_atom_site_occupancy
_atom_site_symmetry_multiplicity
_atom_site_calc_flag
_atom_site_refinement_flags
O1 O 0.2531(4) 0.6488(4) 0.6117(3) 0.0670(11) Uani 1 1 d .
N1 N -0.0966(4) 1.2972(3) 0.1396(3) 0.0440(10) Uani 1 1 d .
C1 C -0.1400(4) 1.4079(4) 0.1580(3) 0.0373(11) Uani 1 1 d .
C2 C -0.2062(4) 1.4347(4) 0.2210(3) 0.0440(12) Uani 1 1 d .
H2 H -0.2204 1.3792 0.2534 0.053 Uiso 1 1 calc R
C3 C -0.2521(5) 1.5426(4) 0.2371(3) 0.0518(14) Uani 1 1 d .
H3 H -0.2945 1.5619 0.2815 0.062 Uiso 1 1 calc R
C4 C -0.2361(6) 1.6214(5) 0.1884(4) 0.0612(16) Uani 1 1 d .
H4 H -0.2711 1.6931 0.1980 0.073 Uiso 1 1 calc R
C5 C -0.1697(5) 1.5963(4) 0.1264(4) 0.0553(15) Uani 1 1 d .
H5 H -0.1558 1.6523 0.0942 0.066 Uiso 1 1 calc R
C6 C -0.1222(5) 1.4892(4) 0.1100(3) 0.0501(13) Uani 1 1 d .
H6 H -0.0779 1.4715 0.0662 0.060 Uiso 1 1 calc R
C7 C -0.0958(5) 1.2381(4) 0.0604(3) 0.0416(12) Uani 1 1 d .
C8 C -0.2083(5) 1.2187(4) 0.0021(3) 0.0467(13) Uani 1 1 d .
H8 H -0.2868 1.2462 0.0149 0.056 Uiso 1 1 calc R
C9 C -0.2064(5) 1.1595(4) -0.0745(3) 0.0465(12) Uani 1 1 d .
H9 H -0.2825 1.1477 -0.1142 0.056 Uiso 1 1 calc R
C10 C -0.0937(5) 1.1181(4) -0.0927(3) 0.0442(12) Uani 1 1 d .
H10 H -0.0926 1.0766 -0.1449 0.053 Uiso 1 1 calc R
C11 C 0.0163(5) 1.1363(4) -0.0363(3) 0.0439(12) Uani 1 1 d .
H11 H 0.0938 1.1073 -0.0494 0.053 Uiso 1 1 calc R
C12 C 0.0164(4) 1.1964(4) 0.0397(3) 0.0419(12) Uani 1 1 d .
H12 H 0.0943 1.2094 0.0784 0.050 Uiso 1 1 calc R
C13 C -0.0666(4) 1.2334(4) 0.1968(3) 0.0401(12) Uani 1 1 d .
C14 C -0.1115(4) 1.1052(4) 0.1776(3) 0.0401(12) Uani 1 1 d .
H14 H -0.1631 1.0635 0.1274 0.048 Uiso 1 1 calc R
C15 C -0.0809(4) 1.0394(4) 0.2313(3) 0.0438(12) Uani 1 1 d .
H15 H -0.1111 0.9526 0.2170 0.053 Uiso 1 1 calc R
C16 C -0.0077(4) 1.0961(4) 0.3052(3) 0.0413(12) Uani 1 1 d .
C17 C 0.0332(4) 1.2244(4) 0.3249(3) 0.0413(12) Uani 1 1 d .
H17 H 0.0811 1.2663 0.3759 0.050 Uiso 1 1 calc R
C18 C 0.0047(4) 1.2910(4) 0.2710(3) 0.0451(13) Uani 1 1 d .
H18 H 0.0348 1.3778 0.2853 0.054 Uiso 1 1 calc R
C19 C 0.0343(4) 1.0275(4) 0.3614(3) 0.0415(12) Uani 1 1 d .
H19 H 0.0696 1.0732 0.4137 0.050 Uiso 1 1 calc R
C20 C 0.0275(4) 0.9075(4) 0.3457(3) 0.0431(12) Uani 1 1 d .
H20 H -0.0098 0.8629 0.2933 0.052 Uiso 1 1 calc R
C21 C 0.0700(4) 0.8358(4) 0.3985(3) 0.0399(12) Uani 1 1 d .
C22 C 0.0496(5) 0.7098(4) 0.3713(3) 0.0474(13) Uani 1 1 d .
H22 H 0.0106 0.6719 0.3181 0.057 Uiso 1 1 calc R
C23 C 0.0850(5) 0.6387(4) 0.4202(3) 0.0484(13) Uani 1 1 d .
H23 H 0.0683 0.5524 0.4004 0.058 Uiso 1 1 calc R
C24 C 0.1444(4) 0.6905(4) 0.4976(3) 0.0415(12) Uani 1 1 d .
C25 C 0.1681(4) 0.8165(4) 0.5253(3) 0.0471(13) Uani 1 1 d .
H25 H 0.2104 0.8540 0.5780 0.057 Uiso 1 1 calc R
C26 C 0.1306(5) 0.8885(4) 0.4769(3) 0.0444(12) Uani 1 1 d .
H26 H 0.1462 0.9746 0.4971 0.053 Uiso 1 1 calc R
C27 C 0.1836(5) 0.6122(5) 0.5476(4) 0.0537(14) Uani 1 1 d .
H27 H 0.1518 0.5260 0.5280 0.064 Uiso 1 1 calc R
O101 O 0.2978(4) 1.4413(3) 0.4309(2) 0.0664(11) Uani 1 1 d .
N101 N 0.6030(4) 0.7053(3) 0.8635(2) 0.0440(10) Uani 1 1 d .
C101 C 0.6446(4) 0.5958(4) 0.8340(3) 0.0412(12) Uani 1 1 d .
C102 C 0.6045(5) 0.5349(5) 0.7564(3) 0.0540(14) Uani 1 1 d .
H102 H 0.5475 0.5659 0.7232 0.065 Uiso 1 1 calc R
C103 C 0.6458(6) 0.4292(5) 0.7259(4) 0.0648(16) Uani 1 1 d .
H103 H 0.6194 0.3897 0.6718 0.078 Uiso 1 1 calc R
C104 C 0.7248(6) 0.3812(5) 0.7737(5) 0.0669(18) Uani 1 1 d .
H104 H 0.7528 0.3082 0.7533 0.080 Uiso 1 1 calc R
C105 C 0.7627(5) 0.4404(5) 0.8514(4) 0.0570(15) Uani 1 1 d .
H105 H 0.8162 0.4068 0.8848 0.068 Uiso 1 1 calc R
C106 C 0.7252(4) 0.5477(4) 0.8824(3) 0.0475(13) Uani 1 1 d .
H106 H 0.7541 0.5882 0.9363 0.057 Uiso 1 1 calc R
C107 C 0.5824(4) 0.7418(4) 0.9418(3) 0.0407(12) Uani 1 1 d .
C108 C 0.5298(5) 0.6562(4) 0.9814(3) 0.0448(13) Uani 1 1 d .
H108 H 0.5041 0.5717 0.9552 0.054 Uiso 1 1 calc R
C109 C 0.5145(5) 0.6930(5) 1.0582(3) 0.0479(13) Uani 1 1 d .
H109 H 0.4826 0.6333 1.0854 0.058 Uiso 1 1 calc R
C110 C 0.5453(4) 0.8162(5) 1.0961(3) 0.0463(13) Uani 1 1 d .
H110 H 0.5355 0.8417 1.1493 0.056 Uiso 1 1 calc R
C111 C 0.5904(4) 0.9011(4) 1.0553(3) 0.0445(13) Uani 1 1 d .
H111 H 0.6075 0.9860 1.0801 0.053 Uiso 1 1 calc R
C112 C 0.6112(4) 0.8657(4) 0.9798(3) 0.0405(12) Uani 1 1 d .
H112 H 0.6454 0.9257 0.9534 0.049 Uiso 1 1 calc R
C113 C 0.5826(4) 0.7841(4) 0.8134(3) 0.0393(11) Uani 1 1 d .
C114 C 0.4631(4) 0.8264(4) 0.8065(3) 0.0422(12) Uani 1 1 d .
H114 H 0.3949 0.8031 0.8359 0.051 Uiso 1 1 calc R
C115 C 0.4438(4) 0.9016(4) 0.7575(3) 0.0402(12) Uani 1 1 d .
H115 H 0.3608 0.9274 0.7525 0.048 Uiso 1 1 calc R
C116 C 0.5425(4) 0.9406(4) 0.7154(3) 0.0415(12) Uani 1 1 d .
C117 C 0.6614(4) 0.8976(4) 0.7230(3) 0.0432(12) Uani 1 1 d .
H117 H 0.7298 0.9216 0.6938 0.052 Uiso 1 1 calc R
C118 C 0.6827(5) 0.8218(4) 0.7712(3) 0.0432(12) Uani 1 1 d .
H118 H 0.7653 0.7952 0.7757 0.052 Uiso 1 1 calc R
C119 C 0.5283(5) 1.0207(4) 0.6633(3) 0.0415(12) Uani 1 1 d .
H119 H 0.6011 1.0373 0.6356 0.050 Uiso 1 1 calc R
C120 C 0.4254(5) 1.0742(4) 0.6495(3) 0.0426(12) Uani 1 1 d .
H120 H 0.3534 1.0614 0.6784 0.051 Uiso 1 1 calc R
C121 C 0.4140(4) 1.1505(4) 0.5939(3) 0.0423(12) Uani 1 1 d .
C122 C 0.3109(5) 1.2148(4) 0.5937(3) 0.0471(13) Uani 1 1 d .
H122 H 0.2490 1.2079 0.6292 0.057 Uiso 1 1 calc R
C123 C 0.2980(5) 1.2889(4) 0.5420(3) 0.0487(13) Uani 1 1 d .
H123 H 0.2268 1.3312 0.5420 0.058 Uiso 1 1 calc R
C124 C 0.3888(5) 1.3010(4) 0.4909(3) 0.0438(12) Uani 1 1 d .
C125 C 0.4895(5) 1.2363(4) 0.4903(3) 0.0437(12) Uani 1 1 d .
H125 H 0.5508 1.2430 0.4544 0.052 Uiso 1 1 calc R
C126 C 0.5028(5) 1.1626(4) 0.5408(3) 0.0454(13) Uani 1 1 d .
H126 H 0.5733 1.1193 0.5395 0.054 Uiso 1 1 calc R
C127 C 0.3811(5) 1.3814(4) 0.4365(3) 0.0517(14) Uani 1 1 d .
H127 H 0.4474 1.3861 0.4034 0.062 Uiso 1 1 calc R

loop_
_atom_site_aniso_label
_atom_site_aniso_U_11
_atom_site_aniso_U_22
_atom_site_aniso_U_33
_atom_site_aniso_U_23
_atom_site_aniso_U_13
_atom_site_aniso_U_12
O1 0.082(3) 0.077(3) 0.052(3) 0.031(2) 0.012(2) 0.025(2)
N1 0.058(2) 0.039(2) 0.044(3) 0.016(2) 0.013(2) 0.0215(18)
C1 0.042(2) 0.034(3) 0.036(3) 0.009(2) 0.004(2) 0.0105(19)
C2 0.042(3) 0.035(3) 0.052(4) 0.008(2) 0.001(2) 0.008(2)
C3 0.053(3) 0.052(3) 0.047(4) 0.007(3) -0.006(2) 0.018(2)
C4 0.072(4) 0.050(3) 0.059(4) 0.005(3) -0.008(3) 0.028(3)
C5 0.065(3) 0.039(3) 0.060(4) 0.022(3) -0.011(3) 0.009(2)
C6 0.056(3) 0.045(3) 0.050(4) 0.017(3) 0.000(3) 0.013(2)
C7 0.051(3) 0.036(3) 0.043(4) 0.017(3) 0.010(2) 0.014(2)
C8 0.055(3) 0.045(3) 0.049(4) 0.023(3) 0.013(3) 0.016(2)
C9 0.055(3) 0.051(3) 0.037(4) 0.014(3) 0.006(2) 0.017(2)
C10 0.059(3) 0.041(3) 0.038(3) 0.014(2) 0.017(3) 0.017(2)
C11 0.047(3) 0.044(3) 0.046(4) 0.016(3) 0.015(3) 0.014(2)
C12 0.043(3) 0.041(3) 0.046(4) 0.019(3) 0.007(2) 0.014(2)
C13 0.044(3) 0.039(3) 0.043(3) 0.015(3) 0.011(2) 0.019(2)
C14 0.042(2) 0.040(3) 0.044(3) 0.016(3) 0.008(2) 0.014(2)
C15 0.045(3) 0.038(3) 0.051(4) 0.013(3) 0.011(2) 0.011(2)
C16 0.044(3) 0.046(3) 0.040(3) 0.018(3) 0.011(2) 0.017(2)
C17 0.044(3) 0.041(3) 0.040(3) 0.008(2) 0.009(2) 0.014(2)
C18 0.049(3) 0.041(3) 0.049(4) 0.013(3) 0.009(3) 0.015(2)
C19 0.037(2) 0.043(3) 0.046(3) 0.013(3) 0.010(2) 0.010(2)
C20 0.044(3) 0.046(3) 0.045(3) 0.017(3) 0.013(2) 0.016(2)
C21 0.039(2) 0.040(3) 0.047(4) 0.015(3) 0.012(2) 0.016(2)
C22 0.059(3) 0.040(3) 0.044(3) 0.012(3) 0.005(2) 0.014(2)
C23 0.048(3) 0.040(3) 0.059(4) 0.015(3) 0.006(3) 0.013(2)
C24 0.050(3) 0.040(3) 0.040(3) 0.015(3) 0.010(2) 0.016(2)
C25 0.047(3) 0.051(3) 0.046(4) 0.016(3) 0.008(2) 0.012(2)
C26 0.057(3) 0.039(3) 0.042(4) 0.016(3) 0.015(3) 0.013(2)
C27 0.056(3) 0.053(3) 0.066(5) 0.027(3) 0.026(3) 0.024(3)
O101 0.083(3) 0.056(2) 0.072(3) 0.028(2) 0.013(2) 0.029(2)
N101 0.062(2) 0.036(2) 0.039(3) 0.011(2) 0.010(2) 0.0177(18)
C101 0.045(3) 0.034(3) 0.045(4) 0.009(3) 0.016(2) 0.006(2)
C102 0.068(3) 0.044(3) 0.051(4) 0.015(3) 0.015(3) 0.010(2)
C103 0.089(4) 0.041(3) 0.062(4) 0.003(3) 0.028(3) 0.010(3)
C104 0.083(4) 0.035(3) 0.091(6) 0.013(4) 0.045(4) 0.018(3)
C105 0.056(3) 0.048(3) 0.080(5) 0.027(3) 0.027(3) 0.023(2)
C106 0.047(3) 0.038(3) 0.062(4) 0.018(3) 0.016(3) 0.012(2)
C107 0.044(3) 0.040(3) 0.045(3) 0.016(3) 0.011(2) 0.017(2)
C108 0.059(3) 0.035(3) 0.050(4) 0.017(3) 0.017(3) 0.019(2)
C109 0.061(3) 0.048(3) 0.051(4) 0.027(3) 0.024(3) 0.027(2)
C110 0.049(3) 0.058(3) 0.042(3) 0.016(3) 0.012(2) 0.028(2)
C111 0.044(3) 0.042(3) 0.049(4) 0.015(3) 0.002(2) 0.016(2)
C112 0.041(2) 0.039(3) 0.047(4) 0.016(3) 0.010(2) 0.014(2)
C113 0.051(3) 0.033(3) 0.034(3) 0.006(2) 0.008(2) 0.009(2)
C114 0.047(3) 0.043(3) 0.038(3) 0.007(2) 0.013(2) 0.013(2)
C115 0.041(3) 0.040(3) 0.040(3) 0.009(2) 0.005(2) 0.015(2)
C116 0.047(3) 0.036(3) 0.042(3) 0.009(2) 0.011(2) 0.009(2)
C117 0.039(3) 0.048(3) 0.049(4) 0.019(3) 0.012(2) 0.013(2)
C118 0.049(3) 0.046(3) 0.041(3) 0.013(3) 0.010(2) 0.019(2)
C119 0.047(3) 0.040(3) 0.039(3) 0.009(2) 0.012(2) 0.011(2)
C120 0.052(3) 0.041(3) 0.039(3) 0.012(2) 0.013(2) 0.015(2)
C121 0.045(3) 0.035(3) 0.046(3) 0.011(2) 0.004(2) 0.008(2)
C122 0.053(3) 0.043(3) 0.051(4) 0.015(3) 0.017(2) 0.015(2)
C123 0.057(3) 0.046(3) 0.048(4) 0.013(3) 0.008(3) 0.022(2)
C124 0.055(3) 0.035(3) 0.038(3) 0.006(2) 0.001(2) 0.010(2)
C125 0.056(3) 0.042(3) 0.033(3) 0.009(2) 0.011(2) 0.009(2)
C126 0.048(3) 0.044(3) 0.044(4) 0.011(3) 0.004(2) 0.012(2)
C127 0.058(3) 0.046(3) 0.051(4) 0.014(3) 0.004(3) 0.014(2)

loop_
_atom_type_symbol
_atom_type_description
_atom_type_scat_dispersion_real
_atom_type_scat_dispersion_imag
_atom_type_scat_source
C C 0.0033 0.0016 'International Tables Vol C Tables 4.2.6.8 and 6.1.1.4'
H H 0.0000 0.0000 'International Tables Vol C Tables 4.2.6.8 and 6.1.1.4'
N N 0.0061 0.0033 'International Tables Vol C Tables 4.2.6.8 and 6.1.1.4'
O O 0.0106 0.0060 'International Tables Vol C Tables 4.2.6.8 and 6.1.1.4'

loop_
_geom_angle_atom_site_label_1
_geom_angle_atom_site_label_2
_geom_angle_atom_site_label_3
_geom_angle
C13 N1 C1 122.0(4)
C13 N1 C7 116.9(4)
C1 N1 C7 120.7(4)
C2 C1 C6 119.1(4)
C2 C1 N1 121.1(4)
C6 C1 N1 119.8(5)
C1 C2 C3 120.5(5)
C1 C2 H2 119.8
C3 C2 H2 119.8
C4 C3 C2 119.9(5)
C4 C3 H3 120.0
C2 C3 H3 120.0
C5 C4 C3 120.0(5)
C5 C4 H4 120.0
C3 C4 H4 120.0
C4 C5 C6 120.5(5)
C4 C5 H5 119.7
C6 C5 H5 119.7
C5 C6 C1 119.9(5)
C5 C6 H6 120.1
C1 C6 H6 120.1
C12 C7 C8 118.2(5)
C12 C7 N1 120.5(4)
C8 C7 N1 121.3(4)
C9 C8 C7 120.5(4)
C9 C8 H8 119.8
C7 C8 H8 119.8
C10 C9 C8 119.6(5)
C10 C9 H9 120.2
C8 C9 H9 120.2
C11 C10 C9 120.4(5)
C11 C10 H10 119.8
C9 C10 H10 119.8
C10 C11 C12 120.5(4)
C10 C11 H11 119.7
C12 C11 H11 119.7
C11 C12 C7 120.8(5)
C11 C12 H12 119.6
C7 C12 H12 119.6
C18 C13 C14 118.2(4)
C18 C13 N1 123.2(4)
C14 C13 N1 118.7(5)
C15 C14 C13 120.3(5)
C15 C14 H14 119.9
C13 C14 H14 119.9
C16 C15 C14 121.9(4)
C16 C15 H15 119.0
C14 C15 H15 119.0
C15 C16 C17 117.5(4)
C15 C16 C19 122.9(4)
C17 C16 C19 119.6(5)
C18 C17 C16 120.9(5)
C18 C17 H17 119.5
C16 C17 H17 119.5
C13 C18 C17 121.2(4)
C13 C18 H18 119.4
C17 C18 H18 119.4
C20 C19 C16 126.0(5)
C20 C19 H19 117.0
C16 C19 H19 117.0
C19 C20 C21 128.2(5)
C19 C20 H20 115.9
C21 C20 H20 115.9
C22 C21 C26 117.7(4)
C22 C21 C20 119.4(5)
C26 C21 C20 122.9(4)
C23 C22 C21 121.0(5)
C23 C22 H22 119.5
C21 C22 H22 119.5
C22 C23 C24 121.3(5)
C22 C23 H23 119.3
C24 C23 H23 119.3
C23 C24 C25 118.4(4)
C23 C24 C27 119.8(5)
C25 C24 C27 121.7(5)
C26 C25 C24 120.6(5)
C26 C25 H25 119.7
C24 C25 H25 119.7
C25 C26 C21 120.9(5)
C25 C26 H26 119.6
C21 C26 H26 119.6
O1 C27 C24 125.1(5)
O1 C27 H27 117.5
C24 C27 H27 117.5
C107 N101 C101 122.8(4)
C107 N101 C113 117.8(4)
C101 N101 C113 119.4(4)
C102 C101 C106 118.9(5)
C102 C101 N101 120.0(5)
C106 C101 N101 121.1(5)
C101 C102 C103 121.1(5)
C101 C102 H102 119.4
C103 C102 H102 119.4
C104 C103 C102 120.1(6)
C104 C103 H103 120.0
C102 C103 H103 120.0
C105 C104 C103 118.9(5)
C105 C104 H104 120.6
C103 C104 H104 120.6
C104 C105 C106 121.8(6)
C104 C105 H105 119.1
C106 C105 H105 119.1
C105 C106 C101 119.2(6)
C105 C106 H106 120.4
C101 C106 H106 120.4
C108 C107 C112 118.6(5)
C108 C107 N101 121.3(4)
C112 C107 N101 120.0(4)
C109 C108 C107 120.5(5)
C109 C108 H108 119.7
C107 C108 H108 119.7
C108 C109 C110 120.5(5)
C108 C109 H109 119.8
C110 C109 H109 119.8
C111 C110 C109 118.8(5)
C111 C110 H110 120.6
C109 C110 H110 120.6
C112 C111 C110 121.3(5)
C112 C111 H111 119.3
C110 C111 H111 119.3
C111 C112 C107 120.1(5)
C111 C112 H112 120.0
C107 C112 H112 120.0
C118 C113 C114 118.8(4)
C118 C113 N101 120.4(4)
C114 C113 N101 120.8(4)
C115 C114 C113 120.5(4)
C115 C114 H114 119.8
C113 C114 H114 119.8
C114 C115 C116 121.5(4)
C114 C115 H115 119.2
C116 C115 H115 119.2
C115 C116 C117 117.3(4)
C115 C116 C119 124.0(4)
C117 C116 C119 118.7(4)
C118 C117 C116 122.2(4)
C118 C117 H117 118.9
C116 C117 H117 118.9
C117 C118 C113 119.6(4)
C117 C118 H118 120.2
C113 C118 H118 120.2
C120 C119 C116 128.1(4)
C120 C119 H119 116.0
C116 C119 H119 116.0
C119 C120 C121 125.7(4)
C119 C120 H120 117.1
C121 C120 H120 117.1
C126 C121 C122 118.0(4)
C126 C121 C120 122.6(4)
C122 C121 C120 119.4(4)
C123 C122 C121 120.8(5)
C123 C122 H122 119.6
C121 C122 H122 119.6
C124 C123 C122 120.1(4)
C124 C123 H123 120.0
C122 C123 H123 120.0
C125 C124 C123 119.2(4)
C125 C124 C127 119.0(5)
C123 C124 C127 121.8(4)
C126 C125 C124 121.2(5)
C126 C125 H125 119.4
C124 C125 H125 119.4
C125 C126 C121 120.7(4)
C125 C126 H126 119.7
C121 C126 H126 119.7
O101 C127 C124 125.4(5)
O101 C127 H127 117.3
C124 C127 H127 117.3

loop_
_geom_bond_atom_site_label_1
_geom_bond_atom_site_label_2
_geom_bond_distance
O1 C27 1.205(7)
N1 C13 1.413(6)
N1 C1 1.413(6)
N1 C7 1.425(6)
C1 C2 1.383(7)
C1 C6 1.394(6)
C2 C3 1.393(6)
C2 H2 0.9500
C3 C4 1.381(7)
C3 H3 0.9500
C4 C5 1.370(8)
C4 H4 0.9500
C5 C6 1.394(7)
C5 H5 0.9500
C6 H6 0.9500
C7 C12 1.383(6)
C7 C8 1.397(7)
C8 C9 1.388(7)
C8 H8 0.9500
C9 C10 1.373(6)
C9 H9 0.9500
C10 C11 1.361(7)
C10 H10 0.9500
C11 C12 1.376(7)
C11 H11 0.9500
C12 H12 0.9500
C13 C18 1.380(7)
C13 C14 1.403(6)
C14 C15 1.383(6)
C14 H14 0.9500
C15 C16 1.380(7)
C15 H15 0.9500
C16 C17 1.402(6)
C16 C19 1.472(6)
C17 C18 1.386(6)
C17 H17 0.9500
C18 H18 0.9500
C19 C20 1.331(6)
C19 H19 0.9500
C20 C21 1.457(6)
C20 H20 0.9500
C21 C22 1.387(6)
C21 C26 1.402(7)
C22 C23 1.377(6)
C22 H22 0.9500
C23 C24 1.384(7)
C23 H23 0.9500
C24 C25 1.385(6)
C24 C27 1.469(7)
C25 C26 1.385(6)
C25 H25 0.9500
C26 H26 0.9500
C27 H27 0.9500
O101 C127 1.200(5)
N101 C107 1.417(6)
N101 C101 1.419(6)
N101 C113 1.426(6)
C101 C102 1.375(7)
C101 C106 1.389(6)
C102 C103 1.384(7)
C102 H102 0.9500
C103 C104 1.372(8)
C103 H103 0.9500
C104 C105 1.370(8)
C104 H104 0.9500
C105 C106 1.382(7)
C105 H105 0.9500
C106 H106 0.9500
C107 C108 1.388(6)
C107 C112 1.391(6)
C108 C109 1.375(7)
C108 H108 0.9500
C109 C110 1.383(7)
C109 H109 0.9500
C110 C111 1.377(7)
C110 H110 0.9500
C111 C112 1.369(7)
C111 H111 0.9500
C112 H112 0.9500
C113 C118 1.393(6)
C113 C114 1.398(6)
C114 C115 1.374(6)
C114 H114 0.9500
C115 C116 1.386(6)
C115 H115 0.9500
C116 C117 1.398(6)
C116 C119 1.453(6)
C117 C118 1.374(6)
C117 H117 0.9500
C118 H118 0.9500
C119 C120 1.338(6)
C119 H119 0.9500
C120 C121 1.464(6)
C120 H120 0.9500
C121 C126 1.393(7)
C121 C122 1.398(6)
C122 C123 1.390(7)
C122 H122 0.9500
C123 C124 1.381(7)
C123 H123 0.9500
C124 C125 1.380(6)
C124 C127 1.478(7)
C125 C126 1.371(6)
C125 H125 0.9500
C126 H126 0.9500
C127 H127 0.9500

loop_
_geom_torsion_atom_site_label_1
_geom_torsion_atom_site_label_2
_geom_torsion_atom_site_label_3
_geom_torsion_atom_site_label_4
_geom_torsion
C13 N1 C1 C2 -26.1(7)
C7 N1 C1 C2 146.8(4)
C13 N1 C1 C6 157.1(4)
C7 N1 C1 C6 -29.9(6)
C6 C1 C2 C3 -1.2(7)
N1 C1 C2 C3 -178.1(4)
C1 C2 C3 C4 2.3(7)
C2 C3 C4 C5 -2.9(8)
C3 C4 C5 C6 2.4(8)
C4 C5 C6 C1 -1.3(8)
C2 C1 C6 C5 0.7(7)
N1 C1 C6 C5 177.6(4)
C13 N1 C7 C12 -53.7(6)
C1 N1 C7 C12 133.0(4)
C13 N1 C7 C8 125.0(4)
C1 N1 C7 C8 -48.2(6)
C12 C7 C8 C9 -0.3(6)
N1 C7 C8 C9 -179.1(4)
C7 C8 C9 C10 1.1(7)
C8 C9 C10 C11 -0.9(7)
C9 C10 C11 C12 0.0(7)
C10 C11 C12 C7 0.8(7)
C8 C7 C12 C11 -0.6(6)
N1 C7 C12 C11 178.2(4)
C1 N1 C13 C18 -42.2(6)
C7 N1 C13 C18 144.6(4)
C1 N1 C13 C14 137.7(4)
C7 N1 C13 C14 -35.5(6)
C18 C13 C14 C15 -1.8(6)
N1 C13 C14 C15 178.2(4)
C13 C14 C15 C16 0.8(7)
C14 C15 C16 C17 1.1(7)
C14 C15 C16 C19 -175.6(4)
C15 C16 C17 C18 -2.1(6)
C19 C16 C17 C18 174.7(4)
C14 C13 C18 C17 0.9(7)
N1 C13 C18 C17 -179.2(4)
C16 C17 C18 C13 1.1(7)
C15 C16 C19 C20 11.1(7)
C17 C16 C19 C20 -165.5(4)
C16 C19 C20 C21 178.7(4)
C19 C20 C21 C22 177.6(4)
C19 C20 C21 C26 -2.0(7)
C26 C21 C22 C23 1.5(7)
C20 C21 C22 C23 -178.2(4)
C21 C22 C23 C24 -1.3(7)
C22 C23 C24 C25 -0.1(7)
C22 C23 C24 C27 -178.6(4)
C23 C24 C25 C26 1.3(7)
C27 C24 C25 C26 179.7(4)
C24 C25 C26 C21 -1.1(7)
C22 C21 C26 C25 -0.3(7)
C20 C21 C26 C25 179.3(4)
C23 C24 C27 O1 168.6(5)
C25 C24 C27 O1 -9.8(8)
C107 N101 C101 C102 149.6(5)
C113 N101 C101 C102 -31.4(6)
C107 N101 C101 C106 -30.0(6)
C113 N101 C101 C106 149.0(4)
C106 C101 C102 C103 -1.6(7)
N101 C101 C102 C103 178.8(4)
C101 C102 C103 C104 2.0(8)
C102 C103 C104 C105 -0.6(8)
C103 C104 C105 C106 -1.0(8)
C104 C105 C106 C101 1.3(7)
C102 C101 C106 C105 0.0(7)
N101 C101 C106 C105 179.6(4)
C101 N101 C107 C108 -35.4(6)
C113 N101 C107 C108 145.6(4)
C101 N101 C107 C112 146.5(4)
C113 N101 C107 C112 -32.4(6)
C112 C107 C108 C109 -4.0(6)
N101 C107 C108 C109 177.9(4)
C107 C108 C109 C110 3.1(7)
C108 C109 C110 C111 0.5(7)
C109 C110 C111 C112 -3.1(6)
C110 C111 C112 C107 2.2(6)
C108 C107 C112 C111 1.4(6)
N101 C107 C112 C111 179.5(4)
C107 N101 C113 C118 128.1(5)
C101 N101 C113 C118 -50.9(6)
C107 N101 C113 C114 -51.0(6)
C101 N101 C113 C114 130.0(5)
C118 C113 C114 C115 1.5(7)
N101 C113 C114 C115 -179.5(4)
C113 C114 C115 C116 -1.8(7)
C114 C115 C116 C117 1.7(7)
C114 C115 C116 C119 -179.5(5)
C115 C116 C117 C118 -1.3(7)
C119 C116 C117 C118 179.8(5)
C116 C117 C118 C113 1.0(8)
C114 C113 C118 C117 -1.1(7)
N101 C113 C118 C117 179.9(5)
C115 C116 C119 C120 3.3(8)
C117 C116 C119 C120 -177.9(5)
C116 C119 C120 C121 -177.5(5)
C119 C120 C121 C126 8.9(8)
C119 C120 C121 C122 -170.8(5)
C126 C121 C122 C123 -0.2(7)
C120 C121 C122 C123 179.5(5)
C121 C122 C123 C124 -0.9(8)
C122 C123 C124 C125 1.7(7)
C122 C123 C124 C127 -178.3(5)
C123 C124 C125 C126 -1.4(7)
C127 C124 C125 C126 178.5(5)
C124 C125 C126 C121 0.4(7)
C122 C121 C126 C125 0.5(7)
C120 C121 C126 C125 -179.2(5)
C125 C124 C127 O101 179.3(5)
C123 C124 C127 O101 -0.7(8)
